data_4064616
loop_
_publ_author_name
'Achard, Thierry'
'Benet-Buchholz, Jordi'
'Escudero-Ad\'an, Eduardo C.'
'Riera, Antoni'
'Verdaguer, Xavier'

_publ_section_title
;
 N-Benzyl-N-phosphino-tert-butylsulfinamide and Its Coordination Modes
 with Ir(I), Cu(I), Pd(II), and Pt(II): P,S or P,O?
;
_journal_issue 11
_journal_name_full Organometallics
_journal_page_first 3119
_journal_paper_doi 10.1021/om200217j
_journal_volume 30
_journal_year 2011
_chemical_absolute_configuration ad
_chemical_formula_sum 'C46 H52 B F4 Ir N2 O2 P2 S2'
_chemical_formula_weight 1069.97
_chemical_name_systematic
;

 ?

;
_space_group_IT_number 19
_symmetry_cell_setting orthorhombic
_symmetry_space_group_name_Hall 'P 2ac 2ab'
_symmetry_space_group_name_H-M 'P 21 21 21'
_atom_sites_solution_hydrogens geom
_atom_sites_solution_primary direct
_atom_sites_solution_secondary difmap
_audit_creation_method SHELXL-97
_cell_angle_alpha 90.00
_cell_angle_beta 90.00
_cell_angle_gamma 90.00
_cell_formula_units_Z 4
_cell_length_a 16.3140(4)
_cell_length_b 16.3154(4)
_cell_length_c 17.0564(5)
_cell_measurement_reflns_used 6911
_cell_measurement_temperature 100(2)
_cell_measurement_theta_max 38.71
_cell_measurement_theta_min 2.79
_cell_volume 4539.9(2)
_computing_cell_refinement 'Bruker-Nonius Apex v1.0-22 2002'
_computing_data_collection 'Bruker-Nonius Apex v1.0-22 2002'
_computing_data_reduction 'SAINT+ Version 7.06A Bruker-Nonius, 2004'
_computing_molecular_graphics 'Shelxtl Version 6.12 (Sheldrick, 2001)'
_computing_publication_material 'Shelxtl Version 6.12 (Sheldrick, 2001)'
_computing_structure_refinement 'Shelxtl Version 6.12 (Sheldrick, 2001)'
_computing_structure_solution 'Shelxtl Version 6.12 (Sheldrick, 2001)'
_diffrn_ambient_temperature 100(2)
_diffrn_detector_area_resol_mean 512
_diffrn_detector_type '4K CCD area detector APEX II'
_diffrn_measured_fraction_theta_full 0.974
_diffrn_measured_fraction_theta_max 0.974
_diffrn_measurement_device_type 'Kappa 4-axis goniometer bruker-nonius'
_diffrn_measurement_method
;
 Fullsphere data collection, phi and omega scans
;
_diffrn_measurement_specimen_support 'magnetic support whith 10 micron nylon fiber cryoloop'
_diffrn_radiation_monochromator 'Multilayer Montel 200 mirrors'
_diffrn_radiation_type MoK\a
_diffrn_radiation_wavelength 0.71073
_diffrn_reflns_av_R_equivalents 0.0466
_diffrn_reflns_av_sigmaI/netI 0.0753
_diffrn_reflns_limit_h_max 28
_diffrn_reflns_limit_h_min -20
_diffrn_reflns_limit_k_max 28
_diffrn_reflns_limit_k_min -22
_diffrn_reflns_limit_l_max 22
_diffrn_reflns_limit_l_min -30
_diffrn_reflns_number 62208
_diffrn_reflns_theta_full 39.47
_diffrn_reflns_theta_max 39.47
_diffrn_reflns_theta_min 2.77
_diffrn_source 'rotating anode X-ray tube'
_diffrn_source_current 70
_diffrn_source_power 50
_diffrn_source_size '3 mm x 0.3 mm fine focus'
_diffrn_source_type 'Bruker-Nonius FR 591'
_exptl_absorpt_coefficient_mu 3.160
_exptl_absorpt_correction_T_max 0.3646
_exptl_absorpt_correction_T_min 0.3646
_exptl_absorpt_correction_type empirical
_exptl_absorpt_process_details
; 
 SADABS Version 2.1 2003 Bruker-Nonius
 Blessing, Acta Cryst. (1995) A51 33-38
;
_exptl_crystal_colour yellow
_exptl_crystal_density_diffrn 1.565
_exptl_crystal_density_method 'not measured'
_exptl_crystal_description Block
_exptl_crystal_F_000 2152
_exptl_crystal_size_max 0.40
_exptl_crystal_size_mid 0.40
_exptl_crystal_size_min 0.40
_refine_diff_density_max 7.899
_refine_diff_density_min -4.631
_refine_diff_density_rms 0.179
_refine_ls_abs_structure_details 'Flack H D (1983), Acta Cryst. A39, 876-881'
_refine_ls_abs_structure_Flack 0.000(3)
_refine_ls_extinction_method none
_refine_ls_goodness_of_fit_ref 1.001
_refine_ls_hydrogen_treatment noref
_refine_ls_matrix_type full
_refine_ls_number_parameters 569
_refine_ls_number_reflns 25526
_refine_ls_number_restraints 0
_refine_ls_restrained_S_all 1.001
_refine_ls_R_factor_all 0.0493
_refine_ls_R_factor_gt 0.0402
_refine_ls_shift/su_max 0.003
_refine_ls_shift/su_mean 0.000
_refine_ls_structure_factor_coef Fsqd
_refine_ls_weighting_details 'calc w=1/[\s^2^(Fo^2^)+(0.0317P)^2^+0.0000P] where P=(Fo^2^+2Fc^2^)/3'
_refine_ls_weighting_scheme calc
_refine_ls_wR_factor_gt 0.0832
_refine_ls_wR_factor_ref 0.0861
_reflns_number_gt 22204
_reflns_number_total 25526
_reflns_threshold_expression >2sigma(I)
_cod_data_source_file om200217j_si_002.cif
_cod_data_source_block compound_2b
_cod_depositor_comments
;
The following automatic conversions were performed:

'_symmetry_cell_setting' value 'Orthorhombic' changed to
'orthorhombic' according to
/home/saulius/struct/CIF-dictionaries/cif_core.dic dictionary named
'cif_core.dic' version 2.4.1 from 2010-06-29.

Automatic conversion script
Id: cif_fix_values 1715 2011-07-08 13:25:40Z adriana 
;
_cod_original_sg_symbol_H-M P2(1)2(1)2(1)
_cod_database_code 4064616

loop_
_symmetry_equiv_pos_as_xyz
'x, y, z'
'-x+1/2, -y, z+1/2'
'-x, y+1/2, -z+1/2'
'x+1/2, -y+1/2, -z'

loop_
_atom_site_label
_atom_site_type_symbol
_atom_site_fract_x
_atom_site_fract_y
_atom_site_fract_z
_atom_site_U_iso_or_equiv
_atom_site_adp_type
_atom_site_occupancy
_atom_site_symmetry_multiplicity
_atom_site_calc_flag
_atom_site_refinement_flags
_atom_site_disorder_assembly
_atom_site_disorder_group
Ir1 Ir 0.227190(6) 0.484422(5) 0.011780(6) 0.00973(2) Uani 1 1 d . . .
N1 N 0.27991(14) 0.65539(11) 0.00898(15) 0.0140(4) Uani 1 1 d . . .
O1 O 0.39869(13) 0.57536(12) 0.07371(13) 0.0166(4) Uani 1 1 d . . .
P1 P 0.18300(4) 0.61536(3) 0.01709(4) 0.01042(10) Uani 1 1 d . . .
S1 S 0.33800(4) 0.56966(3) 0.01041(4) 0.01181(9) Uani 1 1 d . . .
C1 C 0.11901(17) 0.66144(14) -0.05641(16) 0.0132(4) Uani 1 1 d . . .
N2 N 0.17254(14) 0.31351(11) 0.00485(15) 0.0145(4) Uani 1 1 d . . .
O2 O 0.31746(15) 0.31662(12) -0.05652(13) 0.0185(4) Uani 1 1 d . . .
P2 P 0.11636(4) 0.40251(3) 0.00322(4) 0.01092(12) Uani 1 1 d . . .
S2 S 0.26973(4) 0.35109(3) 0.00837(4) 0.01269(9) Uani 1 1 d . . .
C2 C 0.09852(19) 0.61618(16) -0.12256(17) 0.0158(5) Uani 1 1 d . . .
H2B H 0.1182 0.5617 -0.1282 0.019 Uiso 1 1 calc R . .
C3 C 0.0495(2) 0.65019(18) -0.18031(19) 0.0204(6) Uani 1 1 d . . .
H3A H 0.0345 0.6187 -0.2249 0.024 Uiso 1 1 calc R . .
C4 C 0.0224(2) 0.72995(19) -0.1729(2) 0.0220(6) Uani 1 1 d . . .
H4A H -0.0112 0.7532 -0.2126 0.026 Uiso 1 1 calc R . .
C5 C 0.0439(2) 0.77641(18) -0.1079(2) 0.0223(6) Uani 1 1 d . . .
H5A H 0.0258 0.8316 -0.1036 0.027 Uiso 1 1 calc R . .
C6 C 0.09151(19) 0.74261(16) -0.04951(19) 0.0185(5) Uani 1 1 d . . .
H6A H 0.1057 0.7742 -0.0047 0.022 Uiso 1 1 calc R . .
C7 C 0.14123(17) 0.64698(14) 0.10984(16) 0.0125(4) Uani 1 1 d . . .
C8 C 0.05650(19) 0.65887(16) 0.11753(19) 0.0174(5) Uani 1 1 d . . .
H8A H 0.0222 0.6589 0.0725 0.021 Uiso 1 1 calc R . .
C9 C 0.0231(2) 0.67060(17) 0.1917(2) 0.0211(6) Uani 1 1 d . . .
H9A H -0.0342 0.6794 0.1970 0.025 Uiso 1 1 calc R . .
C10 C 0.0718(2) 0.66969(17) 0.25733(19) 0.0223(6) Uani 1 1 d . . .
H10A H 0.0480 0.6766 0.3077 0.027 Uiso 1 1 calc R . .
C11 C 0.1561(2) 0.6586(2) 0.24999(19) 0.0250(6) Uani 1 1 d . . .
H11A H 0.1900 0.6591 0.2953 0.030 Uiso 1 1 calc R . .
C12 C 0.1905(2) 0.64671(18) 0.17646(18) 0.0196(5) Uani 1 1 d . . .
H12A H 0.2479 0.6384 0.1716 0.024 Uiso 1 1 calc R . .
C13 C 0.3121(2) 0.73645(15) 0.03199(18) 0.0174(5) Uani 1 1 d . . .
H13A H 0.3687 0.7292 0.0517 0.021 Uiso 1 1 calc R . .
H13B H 0.2785 0.7574 0.0760 0.021 Uiso 1 1 calc R . .
C14 C 0.31327(18) 0.80067(15) -0.03179(17) 0.0152(5) Uani 1 1 d . . .
C15 C 0.35284(19) 0.87521(15) -0.0156(2) 0.0203(5) Uani 1 1 d . . .
H15A H 0.3807 0.8825 0.0328 0.024 Uiso 1 1 calc R . .
C16 C 0.3101(2) 0.92947(19) -0.1404(2) 0.0246(6) Uani 1 1 d . . .
H16A H 0.3078 0.9738 -0.1765 0.030 Uiso 1 1 calc R . .
C17 C 0.3512(2) 0.93828(18) -0.0702(2) 0.0261(7) Uani 1 1 d . . .
H17A H 0.3788 0.9882 -0.0590 0.031 Uiso 1 1 calc R . .
C18 C 0.2723(2) 0.85592(18) -0.15824(19) 0.0230(5) Uani 1 1 d . . .
H18A H 0.2447 0.8492 -0.2069 0.028 Uiso 1 1 calc R . .
C19 C 0.2747(2) 0.79130(15) -0.10417(18) 0.0196(5) Uani 1 1 d . . .
H19A H 0.2498 0.7404 -0.1170 0.023 Uiso 1 1 calc R . .
C20 C 0.39544(18) 0.56766(17) -0.08217(17) 0.0157(5) Uani 1 1 d . . .
C21 C 0.4517(2) 0.64195(19) -0.0863(2) 0.0225(6) Uani 1 1 d . . .
H21A H 0.4823 0.6409 -0.1358 0.034 Uiso 1 1 calc R . .
H21B H 0.4902 0.6407 -0.0422 0.034 Uiso 1 1 calc R . .
H21C H 0.4188 0.6921 -0.0837 0.034 Uiso 1 1 calc R . .
C22 C 0.44435(19) 0.4873(2) -0.07750(19) 0.0220(5) Uani 1 1 d . . .
H22A H 0.4773 0.4809 -0.1251 0.033 Uiso 1 1 calc R . .
H22B H 0.4064 0.4410 -0.0728 0.033 Uiso 1 1 calc R . .
H22C H 0.4805 0.4888 -0.0316 0.033 Uiso 1 1 calc R . .
C23 C 0.3337(2) 0.5651(2) -0.14978(17) 0.0217(6) Uani 1 1 d . . .
H23A H 0.3633 0.5640 -0.1998 0.033 Uiso 1 1 calc R . .
H23B H 0.2987 0.6139 -0.1476 0.033 Uiso 1 1 calc R . .
H23C H 0.2998 0.5158 -0.1451 0.033 Uiso 1 1 calc R . .
C24 C 0.06189(18) 0.40647(14) -0.08859(16) 0.0131(4) Uani 1 1 d . . .
C25 C 0.1031(2) 0.38721(16) -0.15767(17) 0.0174(5) Uani 1 1 d . . .
H25A H 0.1555 0.3621 -0.1554 0.021 Uiso 1 1 calc R . .
C26 C 0.0676(2) 0.40460(19) -0.2301(2) 0.0250(6) Uani 1 1 d . . .
H26A H 0.0957 0.3907 -0.2770 0.030 Uiso 1 1 calc R . .
C27 C -0.0080(2) 0.44181(19) -0.2338(2) 0.0275(7) Uani 1 1 d . . .
H27A H -0.0313 0.4549 -0.2833 0.033 Uiso 1 1 calc R . .
C28 C -0.0506(2) 0.46032(18) -0.1652(2) 0.0240(6) Uani 1 1 d . . .
H28A H -0.1034 0.4847 -0.1679 0.029 Uiso 1 1 calc R . .
C29 C -0.01590(19) 0.44306(16) -0.09333(18) 0.0181(5) Uani 1 1 d . . .
H29A H -0.0448 0.4560 -0.0466 0.022 Uiso 1 1 calc R . .
C30 C 0.03967(17) 0.39594(14) 0.07859(16) 0.0121(4) Uani 1 1 d . . .
C31 C -0.02702(18) 0.34195(15) 0.07213(17) 0.0150(5) Uani 1 1 d . . .
H31A H -0.0319 0.3074 0.0275 0.018 Uiso 1 1 calc R . .
C32 C -0.08523(18) 0.33910(15) 0.13043(18) 0.0155(5) Uani 1 1 d . . .
H32A H -0.1302 0.3024 0.1259 0.019 Uiso 1 1 calc R . .
C33 C -0.07869(19) 0.38930(16) 0.19567(18) 0.0166(5) Uani 1 1 d . . .
H33A H -0.1192 0.3870 0.2356 0.020 Uiso 1 1 calc R . .
C34 C -0.01295(18) 0.44301(16) 0.20272(17) 0.0153(5) Uani 1 1 d . . .
H34A H -0.0086 0.4775 0.2474 0.018 Uiso 1 1 calc R . .
C35 C 0.04663(18) 0.44630(15) 0.14409(16) 0.0142(4) Uani 1 1 d . . .
H35A H 0.0918 0.4828 0.1489 0.017 Uiso 1 1 calc R . .
C36 C 0.1514(2) 0.23403(14) -0.03161(18) 0.0175(5) Uani 1 1 d . . .
H36A H 0.1909 0.2227 -0.0743 0.021 Uiso 1 1 calc R . .
H36B H 0.0963 0.2384 -0.0555 0.021 Uiso 1 1 calc R . .
C37 C 0.15181(18) 0.16250(15) 0.02466(18) 0.0179(5) Uani 1 1 d . . .
C38 C 0.12107(19) 0.16806(17) 0.09986(19) 0.0184(5) Uani 1 1 d . . .
H38A H 0.0943 0.2169 0.1162 0.022 Uiso 1 1 calc R . .
C39 C 0.1289(2) 0.10297(19) 0.1521(2) 0.0234(6) Uani 1 1 d . . .
H39A H 0.1090 0.1081 0.2042 0.028 Uiso 1 1 calc R . .
C40 C 0.1655(2) 0.03108(19) 0.1283(2) 0.0308(8) Uani 1 1 d . . .
H40A H 0.1718 -0.0130 0.1641 0.037 Uiso 1 1 calc R . .
C41 C 0.1930(3) 0.02349(19) 0.0523(3) 0.0381(10) Uani 1 1 d . . .
H41A H 0.2166 -0.0267 0.0353 0.046 Uiso 1 1 calc R . .
C42 C 0.1863(2) 0.08913(16) -0.0002(2) 0.0303(8) Uani 1 1 d . . .
H42A H 0.2053 0.0835 -0.0526 0.036 Uiso 1 1 calc R . .
C43 C 0.3187(2) 0.31557(17) 0.09996(18) 0.0179(5) Uani 1 1 d . . .
C44 C 0.4020(2) 0.3582(2) 0.0981(2) 0.0247(6) Uani 1 1 d . . .
H44A H 0.4333 0.3432 0.1450 0.037 Uiso 1 1 calc R . .
H44B H 0.3939 0.4178 0.0970 0.037 Uiso 1 1 calc R . .
H44C H 0.4321 0.3411 0.0512 0.037 Uiso 1 1 calc R . .
C45 C 0.3303(2) 0.22260(18) 0.0986(2) 0.0235(6) Uani 1 1 d . . .
H45A H 0.3564 0.2049 0.1476 0.035 Uiso 1 1 calc R . .
H45B H 0.3652 0.2075 0.0542 0.035 Uiso 1 1 calc R . .
H45C H 0.2769 0.1958 0.0933 0.035 Uiso 1 1 calc R . .
C46 C 0.2666(2) 0.3443(2) 0.16882(18) 0.0254(6) Uani 1 1 d . . .
H46A H 0.2917 0.3261 0.2180 0.038 Uiso 1 1 calc R . .
H46B H 0.2114 0.3211 0.1643 0.038 Uiso 1 1 calc R . .
H46C H 0.2632 0.4043 0.1684 0.038 Uiso 1 1 calc R . .
B1C B 0.1753(3) 0.1531(2) -0.2425(3) 0.0266(7) Uani 1 1 d . . .
F1C F 0.10341(17) 0.1298(2) -0.2070(2) 0.0585(9) Uani 1 1 d . A .
F2C F 0.2392(2) 0.1414(4) -0.1929(3) 0.0579(16) Uani 0.779(8) 1 d P A 1
F2' F 0.2125(12) 0.0732(11) -0.2336(15) 0.094(9) Uani 0.221(8) 1 d P A 2
F3C F 0.1681(2) 0.23754(17) -0.2573(3) 0.0473(13) Uani 0.779(8) 1 d P A 1
F3' F 0.2257(11) 0.2025(12) -0.2076(11) 0.072(8) Uani 0.221(8) 1 d P A 2
F4C F 0.1872(5) 0.1173(3) -0.3141(3) 0.0698(18) Uani 0.779(8) 1 d P A 1
F4' F 0.1598(11) 0.1576(16) -0.3152(9) 0.072(7) Uani 0.221(8) 1 d P A 2

loop_
_atom_site_aniso_label
_atom_site_aniso_U_11
_atom_site_aniso_U_22
_atom_site_aniso_U_33
_atom_site_aniso_U_23
_atom_site_aniso_U_13
_atom_site_aniso_U_12
Ir1 0.00913(4) 0.01004(3) 0.01004(3) -0.00062(3) -0.00040(3) 0.00094(3)
N1 0.0131(10) 0.0125(7) 0.0165(9) -0.0010(7) -0.0002(9) -0.0025(7)
O1 0.0143(10) 0.0219(9) 0.0137(10) -0.0020(7) -0.0041(7) -0.0012(7)
P1 0.0094(3) 0.0108(2) 0.0111(3) -0.00102(19) -0.0005(2) 0.00030(19)
S1 0.0100(3) 0.0137(2) 0.0117(2) -0.0010(2) -0.0004(2) -0.00013(17)
C1 0.0139(12) 0.0117(9) 0.0141(11) 0.0011(7) -0.0010(9) 0.0012(8)
N2 0.0135(10) 0.0101(7) 0.0198(12) -0.0024(7) 0.0001(8) 0.0022(6)
O2 0.0196(11) 0.0177(8) 0.0183(10) -0.0022(6) 0.0057(8) 0.0039(8)
P2 0.0117(3) 0.0100(2) 0.0111(3) -0.00092(17) -0.0001(2) 0.00084(18)
S2 0.0132(3) 0.01246(19) 0.0124(2) 0.00041(17) 0.0016(3) 0.0030(2)
C2 0.0181(14) 0.0157(10) 0.0137(12) 0.0012(8) -0.0029(9) -0.0019(9)
C3 0.0210(16) 0.0221(12) 0.0180(14) 0.0040(9) -0.0067(11) -0.0045(10)
C4 0.0194(15) 0.0254(12) 0.0214(15) 0.0091(10) -0.0043(11) 0.0015(11)
C5 0.0233(16) 0.0193(11) 0.0244(16) 0.0065(10) 0.0040(12) 0.0096(11)
C6 0.0210(15) 0.0147(10) 0.0197(14) 0.0002(8) 0.0014(10) 0.0047(9)
C7 0.0107(12) 0.0126(9) 0.0141(11) -0.0010(7) 0.0012(8) -0.0010(8)
C8 0.0158(14) 0.0170(10) 0.0195(14) 0.0015(8) 0.0030(10) 0.0020(9)
C9 0.0218(16) 0.0185(11) 0.0229(15) 0.0022(9) 0.0089(11) 0.0026(10)
C10 0.0309(18) 0.0199(11) 0.0160(14) -0.0039(9) 0.0085(12) -0.0034(11)
C11 0.0306(18) 0.0322(14) 0.0121(13) -0.0051(10) -0.0006(11) -0.0056(13)
C12 0.0162(14) 0.0278(13) 0.0149(13) -0.0028(9) 0.0004(10) -0.0018(11)
C13 0.0192(14) 0.0148(9) 0.0181(12) -0.0019(8) -0.0002(10) -0.0057(9)
C14 0.0132(12) 0.0147(9) 0.0178(12) -0.0017(7) 0.0035(9) -0.0006(8)
C15 0.0237(14) 0.0148(9) 0.0223(13) -0.0023(9) 0.0017(12) -0.0061(9)
C16 0.0259(17) 0.0210(12) 0.0269(17) 0.0052(10) 0.0057(13) -0.0014(12)
C17 0.0318(19) 0.0163(11) 0.0302(18) -0.0011(10) 0.0042(13) -0.0079(11)
C18 0.0212(15) 0.0260(12) 0.0219(14) 0.0067(9) -0.0009(13) -0.0047(13)
C19 0.0208(14) 0.0169(10) 0.0210(13) 0.0026(8) -0.0002(12) -0.0056(11)
C20 0.0132(13) 0.0196(11) 0.0143(12) 0.0008(8) 0.0025(9) -0.0011(9)
C21 0.0198(16) 0.0242(13) 0.0236(16) -0.0024(10) 0.0060(11) -0.0065(11)
C22 0.0202(14) 0.0260(12) 0.0198(14) -0.0019(11) 0.0058(10) 0.0017(12)
C23 0.0217(16) 0.0332(14) 0.0102(12) -0.0027(9) 0.0001(10) -0.0006(11)
C24 0.0156(13) 0.0113(9) 0.0123(11) 0.0004(7) -0.0021(9) -0.0019(8)
C25 0.0203(15) 0.0182(10) 0.0136(12) -0.0031(8) -0.0005(10) -0.0008(9)
C26 0.038(2) 0.0238(13) 0.0127(13) -0.0032(9) -0.0036(12) -0.0048(13)
C27 0.043(2) 0.0226(13) 0.0174(15) 0.0018(10) -0.0119(14) -0.0042(13)
C28 0.0253(17) 0.0201(12) 0.0266(17) 0.0035(10) -0.0107(12) -0.0019(11)
C29 0.0176(14) 0.0182(11) 0.0186(13) 0.0005(9) -0.0045(10) -0.0007(9)
C30 0.0120(12) 0.0112(9) 0.0130(11) -0.0006(7) -0.0001(8) -0.0008(8)
C31 0.0158(13) 0.0134(9) 0.0158(12) -0.0012(8) -0.0009(9) -0.0018(8)
C32 0.0148(13) 0.0130(9) 0.0187(13) -0.0002(8) 0.0004(9) -0.0007(8)
C33 0.0171(14) 0.0169(10) 0.0158(12) 0.0014(8) 0.0025(10) 0.0005(9)
C34 0.0157(13) 0.0172(10) 0.0130(12) -0.0018(8) -0.0002(9) 0.0001(9)
C35 0.0154(13) 0.0137(9) 0.0134(11) -0.0012(7) -0.0003(9) -0.0017(8)
C36 0.0242(15) 0.0102(9) 0.0182(13) -0.0018(7) 0.0014(10) -0.0011(9)
C37 0.0189(14) 0.0108(9) 0.0242(16) -0.0006(8) 0.0048(10) 0.0003(8)
C38 0.0148(14) 0.0186(11) 0.0218(14) 0.0014(9) 0.0040(10) 0.0001(9)
C39 0.0207(16) 0.0245(13) 0.0251(16) 0.0058(10) 0.0055(12) -0.0017(11)
C40 0.0298(19) 0.0243(15) 0.038(2) 0.0141(12) 0.0096(15) 0.0043(12)
C41 0.052(2) 0.0170(13) 0.046(2) 0.0086(12) 0.0212(19) 0.0129(14)
C42 0.044(2) 0.0143(10) 0.033(2) 0.0022(10) 0.0171(16) 0.0065(11)
C43 0.0146(14) 0.0219(11) 0.0174(13) 0.0048(9) -0.0002(10) 0.0057(10)
C44 0.0196(16) 0.0293(14) 0.0251(17) 0.0071(11) -0.0049(12) 0.0013(12)
C45 0.0164(15) 0.0213(12) 0.0329(18) 0.0101(11) 0.0031(12) 0.0069(10)
C46 0.0275(17) 0.0339(14) 0.0149(13) 0.0022(10) 0.0003(13) 0.0103(14)
B1C 0.023(2) 0.0297(16) 0.027(2) -0.0074(13) -0.0061(15) 0.0023(14)
F1C 0.0247(14) 0.088(2) 0.062(2) 0.0334(17) -0.0136(13) -0.0196(14)
F2C 0.0147(17) 0.113(5) 0.046(3) 0.019(3) -0.0099(15) 0.003(2)
F2' 0.073(13) 0.068(11) 0.14(2) 0.015(12) 0.033(13) 0.035(10)
F3C 0.033(2) 0.0214(13) 0.087(3) -0.0045(14) 0.011(2) -0.0013(12)
F3' 0.052(11) 0.095(13) 0.068(13) -0.056(11) 0.040(10) -0.047(11)
F4C 0.110(5) 0.053(3) 0.047(3) -0.030(2) 0.010(3) -0.007(3)
F4' 0.053(10) 0.14(2) 0.019(7) 0.020(10) 0.008(6) 0.022(12)

loop_
_atom_type_symbol
_atom_type_description
_atom_type_scat_dispersion_real
_atom_type_scat_dispersion_imag
_atom_type_scat_source
C C 0.0033 0.0016 'International Tables Vol C Tables 4.2.6.8 and 6.1.1.4'
H H 0.0000 0.0000 'International Tables Vol C Tables 4.2.6.8 and 6.1.1.4'
B B 0.0013 0.0007 'International Tables Vol C Tables 4.2.6.8 and 6.1.1.4'
N N 0.0061 0.0033 'International Tables Vol C Tables 4.2.6.8 and 6.1.1.4'
O O 0.0106 0.0060 'International Tables Vol C Tables 4.2.6.8 and 6.1.1.4'
F F 0.0171 0.0103 'International Tables Vol C Tables 4.2.6.8 and 6.1.1.4'
P P 0.1023 0.0942 'International Tables Vol C Tables 4.2.6.8 and 6.1.1.4'
S S 0.1246 0.1234 'International Tables Vol C Tables 4.2.6.8 and 6.1.1.4'
Ir Ir -1.4442 7.9887 'International Tables Vol C Tables 4.2.6.8 and 6.1.1.4'

loop_
_geom_angle_atom_site_label_1
_geom_angle_atom_site_label_2
_geom_angle_atom_site_label_3
_geom_angle
P2 Ir1 P1 107.92(2)
P2 Ir1 S1 175.56(3)
P1 Ir1 S1 71.12(2)
P2 Ir1 S2 71.17(2)
P1 Ir1 S2 178.73(3)
S1 Ir1 S2 109.85(2)
C13 N1 S1 122.59(19)
C13 N1 P1 130.3(2)
S1 N1 P1 101.57(10)
N1 P1 C1 108.65(12)
N1 P1 C7 108.11(12)
C1 P1 C7 105.89(13)
N1 P1 Ir1 93.59(7)
C1 P1 Ir1 123.63(9)
C7 P1 Ir1 115.34(8)
O1 S1 N1 109.67(12)
O1 S1 C20 106.83(13)
N1 S1 C20 106.77(13)
O1 S1 Ir1 124.45(9)
N1 S1 Ir1 93.46(8)
C20 S1 Ir1 113.72(10)
C2 C1 C6 119.5(3)
C2 C1 P1 118.96(19)
C6 C1 P1 121.5(2)
C36 N2 S2 123.23(19)
C36 N2 P2 127.6(2)
S2 N2 P2 101.14(11)
N2 P2 C30 108.03(12)
N2 P2 C24 107.91(12)
C30 P2 C24 106.29(13)
N2 P2 Ir1 94.14(8)
C30 P2 Ir1 123.22(9)
C24 P2 Ir1 115.52(9)
O2 S2 N2 109.29(13)
O2 S2 C43 106.75(13)
N2 S2 C43 108.67(13)
O2 S2 Ir1 123.10(9)
N2 S2 Ir1 93.49(7)
C43 S2 Ir1 114.12(10)
C3 C2 C1 120.2(3)
C4 C3 C2 119.8(3)
C3 C4 C5 120.5(3)
C6 C5 C4 120.1(3)
C5 C6 C1 119.8(3)
C12 C7 C8 119.6(3)
C12 C7 P1 119.9(2)
C8 C7 P1 119.7(2)
C9 C8 C7 119.4(3)
C10 C9 C8 120.9(3)
C9 C10 C11 120.0(3)
C12 C11 C10 119.9(3)
C11 C12 C7 120.2(3)
N1 C13 C14 115.8(2)
C19 C14 C15 118.5(3)
C19 C14 C13 123.8(2)
C15 C14 C13 117.7(3)
C17 C15 C14 120.1(3)
C17 C16 C18 119.8(3)
C16 C17 C15 120.9(3)
C16 C18 C19 119.7(3)
C14 C19 C18 120.9(3)
C21 C20 C23 112.5(3)
C21 C20 C22 111.6(3)
C23 C20 C22 110.9(2)
C21 C20 S1 109.5(2)
C23 C20 S1 108.2(2)
C22 C20 S1 103.62(19)
C25 C24 C29 118.9(3)
C25 C24 P2 119.3(2)
C29 C24 P2 120.7(2)
C24 C25 C26 120.3(3)
C27 C26 C25 120.2(3)
C26 C27 C28 120.3(3)
C29 C28 C27 119.8(3)
C28 C29 C24 120.6(3)
C35 C30 C31 119.8(3)
C35 C30 P2 118.8(2)
C31 C30 P2 121.4(2)
C32 C31 C30 120.0(3)
C31 C32 C33 120.5(3)
C32 C33 C34 120.1(3)
C33 C34 C35 120.0(3)
C30 C35 C34 119.7(2)
N2 C36 C37 114.1(2)
C38 C37 C42 119.2(3)
C38 C37 C36 122.5(2)
C42 C37 C36 118.2(3)
C37 C38 C39 120.7(3)
C40 C39 C38 120.1(3)
C41 C40 C39 119.7(3)
C40 C41 C42 120.5(3)
C37 C42 C41 119.7(3)
C46 C43 C44 111.8(3)
C46 C43 C45 112.7(3)
C44 C43 C45 110.0(3)
C46 C43 S2 108.3(2)
C44 C43 S2 103.0(2)
C45 C43 S2 110.6(2)
F4' B1C F3' 122.6(16)
F4' B1C F2C 140.4(9)
F3' B1C F2C 46.6(11)
F4' B1C F4C 34.9(9)
F3' B1C F4C 125.8(7)
F2C B1C F4C 112.8(5)
F4' B1C F1C 106.1(10)
F3' B1C F1C 120.8(7)
F2C B1C F1C 110.0(4)
F4C B1C F1C 113.4(4)
F4' B1C F3C 75.5(12)
F3' B1C F3C 61.7(12)
F2C B1C F3C 108.3(4)
F4C B1C F3C 105.7(4)
F1C B1C F3C 106.2(3)
F4' B1C F2' 103.7(14)
F3' B1C F2' 104.3(16)
F2C B1C F2' 59.0(11)
F4C B1C F2' 69.4(10)
F1C B1C F2' 93.6(9)
F3C B1C F2' 159.6(9)

loop_
_geom_bond_atom_site_label_1
_geom_bond_atom_site_label_2
_geom_bond_distance
Ir1 P2 2.2530(7)
Ir1 P1 2.2566(6)
Ir1 S1 2.2810(6)
Ir1 S2 2.2842(5)
N1 C13 1.476(3)
N1 S1 1.690(2)
N1 P1 1.716(2)
O1 S1 1.468(2)
P1 C1 1.796(3)
P1 C7 1.798(3)
S1 C20 1.837(3)
C1 C2 1.389(4)
C1 C6 1.403(4)
N2 C36 1.479(3)
N2 S2 1.701(2)
N2 P2 1.717(2)
O2 S2 1.466(2)
P2 C30 1.797(3)
P2 C24 1.802(3)
S2 C43 1.848(3)
C2 C3 1.385(4)
C3 C4 1.380(4)
C4 C5 1.388(5)
C5 C6 1.378(4)
C7 C12 1.392(4)
C7 C8 1.402(4)
C8 C9 1.391(4)
C9 C10 1.373(5)
C10 C11 1.393(5)
C11 C12 1.388(5)
C13 C14 1.510(4)
C14 C19 1.394(4)
C14 C15 1.404(4)
C15 C17 1.388(4)
C16 C17 1.381(5)
C16 C18 1.383(4)
C18 C19 1.401(4)
C20 C21 1.522(4)
C20 C23 1.531(4)
C20 C22 1.537(4)
C24 C25 1.392(4)
C24 C29 1.405(4)
C25 C26 1.393(4)
C26 C27 1.376(5)
C27 C28 1.394(5)
C28 C29 1.379(4)
C30 C35 1.391(4)
C30 C31 1.404(4)
C31 C32 1.376(4)
C32 C33 1.386(4)
C33 C34 1.390(4)
C34 C35 1.396(4)
C36 C37 1.511(4)
C37 C38 1.380(4)
C37 C42 1.389(4)
C38 C39 1.392(4)
C39 C40 1.377(5)
C40 C41 1.377(6)
C41 C42 1.400(5)
C43 C46 1.524(4)
C43 C44 1.526(5)
C43 C45 1.529(4)
B1C F4' 1.269(17)
B1C F3' 1.296(14)
B1C F2C 1.356(5)
B1C F4C 1.368(6)
B1C F1C 1.373(5)
B1C F3C 1.405(5)
B1C F2' 1.446(16)

loop_
_geom_torsion_atom_site_label_1
_geom_torsion_atom_site_label_2
_geom_torsion_atom_site_label_3
_geom_torsion_atom_site_label_4
_geom_torsion
C13 N1 P1 C1 74.8(3)
S1 N1 P1 C1 -131.77(13)
C13 N1 P1 C7 -39.7(3)
S1 N1 P1 C7 113.74(13)
C13 N1 P1 Ir1 -157.9(2)
S1 N1 P1 Ir1 -4.40(12)
P2 Ir1 P1 N1 -172.06(9)
S1 Ir1 P1 N1 3.38(9)
S2 Ir1 P1 N1 143.3(13)
P2 Ir1 P1 C1 -56.80(12)
S1 Ir1 P1 C1 118.63(12)
S2 Ir1 P1 C1 -101.4(13)
P2 Ir1 P1 C7 75.96(10)
S1 Ir1 P1 C7 -108.61(10)
S2 Ir1 P1 C7 31.4(13)
C13 N1 S1 O1 31.9(3)
P1 N1 S1 O1 -124.21(14)
C13 N1 S1 C20 -83.5(2)
P1 N1 S1 C20 120.40(14)
C13 N1 S1 Ir1 160.5(2)
P1 N1 S1 Ir1 4.35(12)
P2 Ir1 S1 O1 -168.4(3)
P1 Ir1 S1 O1 113.34(11)
S2 Ir1 S1 O1 -65.79(11)
P2 Ir1 S1 N1 74.8(3)
P1 Ir1 S1 N1 -3.43(9)
S2 Ir1 S1 N1 177.44(9)
P2 Ir1 S1 C20 -35.2(3)
P1 Ir1 S1 C20 -113.44(10)
S2 Ir1 S1 C20 67.43(10)
N1 P1 C1 C2 104.2(2)
C7 P1 C1 C2 -139.8(2)
Ir1 P1 C1 C2 -3.5(3)
N1 P1 C1 C6 -73.8(3)
C7 P1 C1 C6 42.1(3)
Ir1 P1 C1 C6 178.5(2)
C36 N2 P2 C30 82.2(3)
S2 N2 P2 C30 -128.87(13)
C36 N2 P2 C24 -32.4(3)
S2 N2 P2 C24 116.61(14)
C36 N2 P2 Ir1 -150.9(2)
S2 N2 P2 Ir1 -1.91(12)
P1 Ir1 P2 N2 -177.58(9)
S1 Ir1 P2 N2 105.6(3)
S2 Ir1 P2 N2 1.47(9)
P1 Ir1 P2 C30 -62.85(11)
S1 Ir1 P2 C30 -139.7(3)
S2 Ir1 P2 C30 116.21(11)
P1 Ir1 P2 C24 70.31(10)
S1 Ir1 P2 C24 -6.5(3)
S2 Ir1 P2 C24 -110.63(10)
C36 N2 S2 O2 25.7(3)
P2 N2 S2 O2 -125.06(13)
C36 N2 S2 C43 -90.4(2)
P2 N2 S2 C43 118.80(14)
C36 N2 S2 Ir1 152.7(2)
P2 N2 S2 Ir1 1.88(11)
P2 Ir1 S2 O2 114.29(13)
P1 Ir1 S2 O2 159.2(12)
S1 Ir1 S2 O2 -61.13(13)
P2 Ir1 S2 N2 -1.49(9)
P1 Ir1 S2 N2 43.4(13)
S1 Ir1 S2 N2 -176.91(9)
P2 Ir1 S2 C43 -113.75(12)
P1 Ir1 S2 C43 -68.9(13)
S1 Ir1 S2 C43 70.83(12)
C6 C1 C2 C3 -1.7(4)
P1 C1 C2 C3 -179.8(2)
C1 C2 C3 C4 1.5(5)
C2 C3 C4 C5 -0.1(5)
C3 C4 C5 C6 -1.1(5)
C4 C5 C6 C1 0.8(5)
C2 C1 C6 C5 0.6(5)
P1 C1 C6 C5 178.6(3)
N1 P1 C7 C12 -41.2(2)
C1 P1 C7 C12 -157.5(2)
Ir1 P1 C7 C12 62.0(2)
N1 P1 C7 C8 149.2(2)
C1 P1 C7 C8 32.9(2)
Ir1 P1 C7 C8 -107.6(2)
C12 C7 C8 C9 0.3(4)
P1 C7 C8 C9 169.9(2)
C7 C8 C9 C10 -0.8(4)
C8 C9 C10 C11 1.3(4)
C9 C10 C11 C12 -1.3(5)
C10 C11 C12 C7 0.9(5)
C8 C7 C12 C11 -0.3(4)
P1 C7 C12 C11 -170.0(2)
S1 N1 C13 C14 116.9(3)
P1 N1 C13 C14 -94.4(3)
N1 C13 C14 C19 10.6(4)
N1 C13 C14 C15 -172.0(3)
C19 C14 C15 C17 1.6(5)
C13 C14 C15 C17 -175.9(3)
C18 C16 C17 C15 -2.3(6)
C14 C15 C17 C16 0.9(5)
C17 C16 C18 C19 1.1(5)
C15 C14 C19 C18 -2.8(5)
C13 C14 C19 C18 174.5(3)
C16 C18 C19 C14 1.5(5)
O1 S1 C20 C21 -54.9(2)
N1 S1 C20 C21 62.4(2)
Ir1 S1 C20 C21 164.02(19)
O1 S1 C20 C23 -177.8(2)
N1 S1 C20 C23 -60.5(2)
Ir1 S1 C20 C23 41.1(2)
O1 S1 C20 C22 64.4(2)
N1 S1 C20 C22 -178.36(19)
Ir1 S1 C20 C22 -76.8(2)
N2 P2 C24 C25 -45.1(2)
C30 P2 C24 C25 -160.8(2)
Ir1 P2 C24 C25 58.7(2)
N2 P2 C24 C29 146.9(2)
C30 P2 C24 C29 31.2(2)
Ir1 P2 C24 C29 -109.3(2)
C29 C24 C25 C26 0.4(4)
P2 C24 C25 C26 -167.8(2)
C24 C25 C26 C27 0.7(4)
C25 C26 C27 C28 -1.8(5)
C26 C27 C28 C29 1.6(5)
C27 C28 C29 C24 -0.4(4)
C25 C24 C29 C28 -0.6(4)
P2 C24 C29 C28 167.4(2)
N2 P2 C30 C35 110.6(2)
C24 P2 C30 C35 -133.8(2)
Ir1 P2 C30 C35 2.9(3)
N2 P2 C30 C31 -70.1(2)
C24 P2 C30 C31 45.5(2)
Ir1 P2 C30 C31 -177.75(18)
C35 C30 C31 C32 0.1(4)
P2 C30 C31 C32 -179.2(2)
C30 C31 C32 C33 0.1(4)
C31 C32 C33 C34 -0.1(4)
C32 C33 C34 C35 -0.1(4)
C31 C30 C35 C34 -0.3(4)
P2 C30 C35 C34 179.0(2)
C33 C34 C35 C30 0.3(4)
S2 N2 C36 C37 92.1(3)
P2 N2 C36 C37 -125.1(3)
N2 C36 C37 C38 40.6(4)
N2 C36 C37 C42 -137.9(3)
C42 C37 C38 C39 4.0(5)
C36 C37 C38 C39 -174.5(3)
C37 C38 C39 C40 -1.9(5)
C38 C39 C40 C41 -1.1(6)
C39 C40 C41 C42 2.0(7)
C38 C37 C42 C41 -3.1(5)
C36 C37 C42 C41 175.4(4)
C40 C41 C42 C37 0.1(7)
O2 S2 C43 C46 -175.4(2)
N2 S2 C43 C46 -57.6(2)
Ir1 S2 C43 C46 45.2(2)
O2 S2 C43 C44 66.1(2)
N2 S2 C43 C44 -176.13(19)
Ir1 S2 C43 C44 -73.3(2)
O2 S2 C43 C45 -51.4(2)
N2 S2 C43 C45 66.4(2)
Ir1 S2 C43 C45 169.18(19)
